data_7709846
loop_
_publ_author_name
'Cai, He-Qun'
'Zeng, Guang'
'You, Zi-Xin'
'Wang, Chen'
'Sun, Li-Xian'
'Bai, Feng-Ying'
'Xing, Yong-Heng'

_publ_section_title
;
 Cu(ii) and Zn(ii) frameworks constructed by directional tuning of diverse
 substituted groups on a triazine skeleton and supermassive adsorption
 behavior for iodine and dyes
;
_journal_name_full 'Dalton Transactions'
_journal_paper_doi 10.1039/D2DT00067A
_journal_year 2022
_chemical_formula_moiety 'C42 H30 N12 O24 S2 Zn3, 2(C2 H8 N), 2[NH2(CH3)2]'
_chemical_formula_sum 'C56 H76 N18 O26 S2 Zn3'
_chemical_formula_weight 1677.652
_space_group_crystal_system monoclinic
_space_group_IT_number 15
_space_group_name_Hall '-C 2yc'
_space_group_name_H-M_alt 'C 1 2/c 1'
_symmetry_Int_Tables_number 15
_atom_sites_solution_primary iterative
_audit_creation_date 2022-02-15
_audit_creation_method
;
Olex2 1.5-alpha
(compiled 2021.12.21 svn.raa29eb21 for OlexSys, GUI svn.r6440)
;
_audit_update_record
;
2022-02-24 deposited with the CCDC.	2022-03-14 downloaded from the CCDC.
;
_cell_angle_alpha 90
_cell_angle_beta 109.883(1)
_cell_angle_gamma 90
_cell_formula_units_Z 4
_cell_length_a 30.492(2)
_cell_length_b 11.9895(9)
_cell_length_c 21.9612(17)
_cell_measurement_reflns_used 1874
_cell_measurement_temperature 296(2)
_cell_measurement_theta_max 23.20
_cell_measurement_theta_min 2.19
_cell_volume 7550.1(10)
_computing_cell_refinement 'Bruker SMART'
_computing_data_collection 'Bruker SMART'
_computing_data_reduction 'Bruker SAINT'
_computing_molecular_graphics 'Olex2 1.5-alpha (Dolomanov et al., 2009)'
_computing_publication_material 'Olex2 1.5-alpha (Dolomanov et al., 2009)'
_computing_structure_refinement 'olex2.refine 1.5-alpha (Bourhis et al., 2015)'
_computing_structure_solution 'olex2.solve 1.5-alpha (Bourhis et al., 2015)'
_diffrn_ambient_temperature 296.15
_diffrn_measured_fraction_theta_full 0.9987
_diffrn_measured_fraction_theta_max 0.9827
_diffrn_measurement_device_type 'Bruker AXS SMART APEX II CCD'
_diffrn_measurement_method '\w scans'
_diffrn_radiation_type 'Mo K\a'
_diffrn_radiation_wavelength 0.71073
_diffrn_reflns_av_R_equivalents 0.0500
_diffrn_reflns_av_unetI/netI 0.0739
_diffrn_reflns_Laue_measured_fraction_full 0.9987
_diffrn_reflns_Laue_measured_fraction_max 0.9827
_diffrn_reflns_limit_h_max 39
_diffrn_reflns_limit_h_min -32
_diffrn_reflns_limit_k_max 15
_diffrn_reflns_limit_k_min -15
_diffrn_reflns_limit_l_max 29
_diffrn_reflns_limit_l_min -28
_diffrn_reflns_number 23565
_diffrn_reflns_point_group_measured_fraction_full 0.9987
_diffrn_reflns_point_group_measured_fraction_max 0.9827
_diffrn_reflns_theta_full 25.2417
_diffrn_reflns_theta_max 28.23
_diffrn_reflns_theta_min 1.84
_exptl_absorpt_coefficient_mu 1.088
_exptl_absorpt_correction_T_max 0.7457
_exptl_absorpt_correction_T_min 0.6821
_exptl_absorpt_correction_type multi-scan
_exptl_absorpt_process_details 'SADABS 2014/5'
_exptl_crystal_colour colourless
_exptl_crystal_colour_primary colourless
_exptl_crystal_density_diffrn 1.476
_exptl_crystal_density_method 'not measured'
_exptl_crystal_description block
_exptl_crystal_F_000 3479.612
_exptl_crystal_size_max 0.54
_exptl_crystal_size_mid 0.33
_exptl_crystal_size_min 0.25
_refine_diff_density_max 0.8524
_refine_diff_density_min -0.7362
_refine_diff_density_rms 0.1339
_refine_ls_d_res_high 0.7513
_refine_ls_d_res_low 11.0615
_refine_ls_goodness_of_fit_ref 0.9619
_refine_ls_hydrogen_treatment constr
_refine_ls_matrix_type full
_refine_ls_number_constraints 37
_refine_ls_number_parameters 407
_refine_ls_number_reflns 9171
_refine_ls_number_restraints 0
_refine_ls_restrained_S_all 0.9619
_refine_ls_R_factor_all 0.0837
_refine_ls_R_factor_gt 0.0428
_refine_ls_shift/su_max -0.0004
_refine_ls_shift/su_mean 0.0001
_refine_ls_structure_factor_coef Fsqd
_refine_ls_weighting_details 'w=1/[\s^2^(Fo^2^)+(0.0507P)^2^] where P=(Fo^2^+2Fc^2^)/3'
_refine_ls_weighting_scheme calc
_refine_ls_wR_factor_gt 0.0910
_refine_ls_wR_factor_ref 0.1065
_reflns_Friedel_coverage 0.0
_reflns_limit_h_max 37
_reflns_limit_h_min -39
_reflns_limit_k_max 15
_reflns_limit_k_min 0
_reflns_limit_l_max 29
_reflns_limit_l_min 0
_reflns_number_gt 5571
_reflns_number_total 9171
_reflns_threshold_expression I>=2u(I)
_cod_data_source_file d2dt00067a2.cif
_cod_data_source_block H4-Zn
_cod_original_formula_sum 'C56 H76 N18 O26 S2 Zn3 '
_cod_database_code 7709846
_olex2_refinement_description
;
1. Fixed Uiso
 At 1.2 times of:
  All C(H) groups, All N(H) groups, All N(H,H) groups
 At 1.5 times of:
  All C(H,H,H) groups, All O(H) groups
2.a Secondary CH2 refined with riding coordinates:
 N1W(H1Wa,H1Wb)
2.b Aromatic/amide H refined with riding coordinates:
 N1(H1), N6(H6), C14(H14), C18(H18), C16(H16), C1(H1a), C5(H5), C3(H3a)
2.c Idealised Me refined as rotating group:
 C12(H12a,H12b,H12c), C13(H13a,H13b,H13c), C1W(H1Wc,H1Wd,H1We), C2W(H2Wa,H2Wb,
 H2Wc)
2.d Idealised tetrahedral OH refined as rotating group:
 O3(H3)
;
_smtbx_masks_void_probe_radius 1.2
_smtbx_masks_void_truncation_radius 1.2
_platon_squeeze_void_probe_radius 1.20
_olex2_submission_special_instructions 'No special instructions were received'

loop_
_space_group_symop_id
_space_group_symop_operation_xyz
1 x,y,z
2 -x,y,-z+1/2
3 -x,-y,-z
4 x,-y,z-1/2
5 x+1/2,y+1/2,z
6 -x+1/2,y+1/2,-z+1/2
7 -x+1/2,-y+1/2,-z
8 x+1/2,-y+1/2,z-1/2

loop_
_atom_site_label
_atom_site_type_symbol
_atom_site_fract_x
_atom_site_fract_y
_atom_site_fract_z
_atom_site_U_iso_or_equiv
_atom_site_adp_type
_atom_site_occupancy
_atom_site_site_symmetry_order
_atom_site_refinement_flags_posn
_atom_site_refinement_flags_adp
_atom_site_refinement_flags_occupancy
Zn1 Zn 1.0 0.62887(4) 0.75 0.02712(12) Uani 1.000000 2 S T P
Zn2 Zn 0.781508(10) 0.17282(3) 0.929953(15) 0.02671(10) Uani 1.000000 1 . . .
S1 S 0.81613(2) 0.32623(6) 1.04695(3) 0.02981(17) Uani 1.000000 1 . . .
O9 O 0.81170(6) 0.20976(16) 1.02101(9) 0.0334(5) Uani 1.000000 1 . . .
O5 O 0.94428(6) 0.53755(17) 0.73512(10) 0.0372(5) Uani 1.000000 1 . . .
O8 O 0.78451(6) 0.25349(18) 0.85466(9) 0.0377(5) Uani 1.000000 1 . . .
O7 O 0.85919(7) 0.24440(18) 0.91227(9) 0.0403(5) Uani 1.000000 1 . . .
O12 O 0.78662(6) 0.33112(17) 1.08909(9) 0.0386(5) Uani 1.000000 1 . . .
O1 O 0.52388(7) 0.78413(18) 0.33061(10) 0.0418(5) Uani 1.000000 1 . . .
N2 N 0.70083(7) 0.50835(18) 0.57664(10) 0.0266(5) Uani 1.000000 1 . . .
O11 O 0.86391(7) 0.34335(19) 1.08915(11) 0.0488(6) Uani 1.000000 1 . . .
O6 O 0.96877(7) 0.4785(2) 0.83705(11) 0.0601(7) Uani 1.000000 1 . . .
N1 N 0.63018(7) 0.5289(2) 0.49632(11) 0.0355(6) Uani 1.000000 1 . . .
H1 H 0.64480(7) 0.5808(2) 0.48410(11) 0.0426(7) Uiso 1.000000 1 R . .
N4 N 0.71529(8) 0.3454(2) 0.64317(12) 0.0408(7) Uani 1.000000 1 . . .
N3 N 0.63972(8) 0.3750(2) 0.56284(12) 0.0375(6) Uani 1.000000 1 . . .
N6 N 0.77365(7) 0.4719(2) 0.65144(11) 0.0361(6) Uani 1.000000 1 . . .
H6 H 0.78202(7) 0.5262(2) 0.63227(11) 0.0433(7) Uiso 1.000000 1 R . .
O3 O 0.43005(7) 0.3704(2) 0.40445(13) 0.0576(7) Uani 1.000000 1 . . .
H3 H 0.41408(11) 0.3181(15) 0.4088(17) 0.0864(10) Uiso 1.000000 1 GR . .
O4 O 0.48857(8) 0.2635(2) 0.46474(13) 0.0726(8) Uani 1.000000 1 . . .
O10 O 0.80048(9) 0.4038(2) 0.99461(12) 0.0669(7) Uani 1.000000 1 . . .
C9 C 0.65704(9) 0.4675(2) 0.54654(13) 0.0292(6) Uani 1.000000 1 . . .
N1W N 0.56013(8) -0.0222(2) 0.41350(13) 0.0479(7) Uani 1.000000 1 . . .
H1Wa H 0.53139(8) -0.0162(2) 0.38378(13) 0.0575(9) Uiso 1.000000 1 R . .
H1Wb H 0.57617(8) -0.0715(2) 0.39836(13) 0.0575(9) Uiso 1.000000 1 R . .
C10 C 0.72857(9) 0.4387(2) 0.62360(13) 0.0304(7) Uani 1.000000 1 . . .
C14 C 0.85407(9) 0.4678(2) 0.71592(13) 0.0292(6) Uani 1.000000 1 . . .
H14 H 0.85982(9) 0.5099(2) 0.68385(13) 0.0351(8) Uiso 1.000000 1 R . .
C17 C 0.83700(9) 0.3416(2) 0.81113(13) 0.0278(6) Uani 1.000000 1 . . .
C18 C 0.88198(9) 0.3788(2) 0.82030(13) 0.0303(6) Uani 1.000000 1 . . .
H18 H 0.90621(9) 0.3614(2) 0.85824(13) 0.0363(8) Uiso 1.000000 1 R . .
C16 C 0.80053(9) 0.3678(2) 0.75478(13) 0.0301(6) Uani 1.000000 1 . . .
H16 H 0.77054(9) 0.3429(2) 0.74921(13) 0.0362(8) Uiso 1.000000 1 R . .
C19 C 0.89064(9) 0.4422(2) 0.77251(13) 0.0288(6) Uani 1.000000 1 . . .
C6 C 0.58196(9) 0.5224(2) 0.46030(13) 0.0323(7) Uani 1.000000 1 . . .
O2 O 0.45709(8) 0.6934(2) 0.29391(14) 0.0874(10) Uani 1.000000 1 . . .
C21 C 0.82719(9) 0.2754(2) 0.86313(14) 0.0307(6) Uani 1.000000 1 . . .
C15 C 0.80867(9) 0.4308(2) 0.70688(13) 0.0288(6) Uani 1.000000 1 . . .
N5 N 0.65363(9) 0.2282(2) 0.63447(14) 0.0597(9) Uani 1.000000 1 . . .
C20 C 0.93876(10) 0.4890(2) 0.78326(15) 0.0351(7) Uani 1.000000 1 . . .
C1 C 0.56389(9) 0.6102(2) 0.41793(13) 0.0337(7) Uani 1.000000 1 . . .
H1a H 0.58344(9) 0.6675(2) 0.41445(13) 0.0405(8) Uiso 1.000000 1 R . .
C2 C 0.51672(9) 0.6130(2) 0.38061(14) 0.0358(7) Uani 1.000000 1 . . .
C11 C 0.66995(11) 0.3190(3) 0.61300(15) 0.0406(8) Uani 1.000000 1 . . .
C5 C 0.55289(10) 0.4354(3) 0.46508(14) 0.0377(8) Uani 1.000000 1 . . .
H5 H 0.56497(10) 0.3752(3) 0.49230(14) 0.0452(9) Uiso 1.000000 1 R . .
C4 C 0.50562(10) 0.4399(3) 0.42863(14) 0.0386(8) Uani 1.000000 1 . . .
C8 C 0.47472(11) 0.3481(3) 0.43523(16) 0.0453(8) Uani 1.000000 1 . . .
C3 C 0.48754(10) 0.5288(3) 0.38734(15) 0.0424(8) Uani 1.000000 1 . . .
H3a H 0.45575(10) 0.5319(3) 0.36409(15) 0.0509(10) Uiso 1.000000 1 R . .
C7 C 0.49751(11) 0.7041(3) 0.33214(15) 0.0446(8) Uani 1.000000 1 . . .
C12 C 0.60449(13) 0.1946(3) 0.6067(2) 0.0835(15) Uani 1.000000 1 . . .
H12a H 0.5957(3) 0.190(2) 0.5604(2) 0.125(2) Uiso 1.000000 1 GR . .
H12b H 0.6004(2) 0.1231(12) 0.6236(11) 0.125(2) Uiso 1.000000 1 GR . .
H12c H 0.58528(16) 0.2488(13) 0.6178(12) 0.125(2) Uiso 1.000000 1 GR . .
C13 C 0.68352(16) 0.1618(4) 0.6891(2) 0.1031(19) Uani 1.000000 1 . . .
H13a H 0.6802(10) 0.188(2) 0.7286(3) 0.155(3) Uiso 1.000000 1 GR . .
H13b H 0.6745(9) 0.0848(6) 0.6827(9) 0.155(3) Uiso 1.000000 1 GR . .
H13c H 0.7155(2) 0.169(3) 0.6918(11) 0.155(3) Uiso 1.000000 1 GR . .
C1W C 0.58326(16) 0.0864(4) 0.4205(2) 0.0869(14) Uani 1.000000 1 . . .
H1Wc H 0.5848(10) 0.1095(13) 0.3794(4) 0.130(2) Uiso 1.000000 1 GR . .
H1Wd H 0.5659(6) 0.1403(7) 0.4353(15) 0.130(2) Uiso 1.000000 1 GR . .
H1We H 0.6143(4) 0.0806(7) 0.4514(11) 0.130(2) Uiso 1.000000 1 GR . .
C2W C 0.55595(16) -0.0661(4) 0.4732(2) 0.0868(15) Uani 1.000000 1 . . .
H2Wa H 0.5376(9) -0.1331(15) 0.4639(3) 0.130(2) Uiso 1.000000 1 GR . .
H2Wb H 0.58643(18) -0.082(2) 0.5033(6) 0.130(2) Uiso 1.000000 1 GR . .
H2Wc H 0.5411(10) -0.0117(11) 0.4917(8) 0.130(2) Uiso 1.000000 1 GR . .

loop_
_atom_site_aniso_label
_atom_site_aniso_U_11
_atom_site_aniso_U_22
_atom_site_aniso_U_33
_atom_site_aniso_U_12
_atom_site_aniso_U_13
_atom_site_aniso_U_23
Zn1 0.0142(2) 0.0309(3) 0.0331(3) -0.000000 0.00394(19) 0.000000
Zn2 0.01937(16) 0.03169(19) 0.02828(17) 0.00199(14) 0.00707(13) -0.00073(15)
S1 0.0195(3) 0.0333(4) 0.0358(4) 0.0008(3) 0.0083(3) -0.0059(3)
O9 0.0269(10) 0.0369(11) 0.0335(11) 0.0054(9) 0.0065(9) -0.0095(9)
O5 0.0215(10) 0.0465(13) 0.0416(12) -0.0091(9) 0.0082(9) 0.0041(10)
O8 0.0242(11) 0.0538(14) 0.0339(11) -0.0026(10) 0.0082(9) 0.0095(10)
O7 0.0272(11) 0.0599(15) 0.0332(11) 0.0113(10) 0.0094(9) 0.0158(10)
O12 0.0183(10) 0.0571(14) 0.0414(12) -0.0017(10) 0.0115(9) -0.0198(10)
O1 0.0321(11) 0.0396(12) 0.0450(13) -0.0030(10) 0.0020(10) 0.0089(10)
N2 0.0148(11) 0.0311(13) 0.0300(12) -0.0038(10) 0.0024(9) 0.0041(10)
O11 0.0208(10) 0.0639(15) 0.0599(14) -0.0134(10) 0.0112(10) -0.0217(12)
O6 0.0226(11) 0.0930(19) 0.0511(14) -0.0182(12) -0.0052(11) 0.0220(14)
N1 0.0178(11) 0.0380(14) 0.0414(14) -0.0082(11) -0.0021(11) 0.0145(12)
N4 0.0240(13) 0.0392(15) 0.0468(15) -0.0101(11) -0.0040(12) 0.0154(12)
N3 0.0243(13) 0.0367(14) 0.0427(15) -0.0092(11) 0.0003(11) 0.0099(12)
N6 0.0172(11) 0.0447(15) 0.0388(14) -0.0048(11) -0.0004(10) 0.0203(12)
O3 0.0254(12) 0.0598(16) 0.0775(17) -0.0166(11) 0.0045(12) 0.0071(14)
O4 0.0433(15) 0.0628(17) 0.099(2) -0.0168(13) 0.0078(14) 0.0321(16)
O10 0.0787(19) 0.0528(15) 0.0695(17) 0.0155(14) 0.0256(15) 0.0168(13)
C9 0.0182(13) 0.0320(16) 0.0326(15) -0.0033(12) 0.0025(12) 0.0022(13)
N1W 0.0231(13) 0.0625(19) 0.0511(17) 0.0061(13) 0.0035(12) -0.0120(15)
C10 0.0203(14) 0.0370(17) 0.0317(15) -0.0046(12) 0.0060(12) 0.0045(13)
C14 0.0228(14) 0.0313(16) 0.0324(15) -0.0025(12) 0.0080(12) 0.0041(13)
C17 0.0195(13) 0.0310(16) 0.0318(15) 0.0023(12) 0.0073(12) 0.0033(12)
C18 0.0206(14) 0.0361(16) 0.0295(15) 0.0020(12) 0.0024(12) 0.0059(13)
C16 0.0174(13) 0.0377(16) 0.0332(15) -0.0004(12) 0.0060(12) 0.0067(13)
C19 0.0157(13) 0.0313(16) 0.0377(16) -0.0018(12) 0.0068(12) 0.0018(13)
C6 0.0179(14) 0.0389(17) 0.0343(16) -0.0055(12) 0.0011(12) 0.0029(13)
O2 0.0383(15) 0.097(2) 0.094(2) -0.0142(15) -0.0192(14) 0.0522(18)
C21 0.0221(14) 0.0340(16) 0.0364(16) 0.0024(13) 0.0107(13) 0.0020(13)
C15 0.0153(13) 0.0324(16) 0.0318(15) -0.0018(12) -0.0009(12) 0.0039(13)
N5 0.0327(15) 0.0544(18) 0.072(2) -0.0185(14) -0.0083(14) 0.0333(16)
C20 0.0199(14) 0.0388(18) 0.0442(18) -0.0022(13) 0.0077(14) 0.0031(15)
C1 0.0228(15) 0.0357(17) 0.0368(16) -0.0065(13) 0.0026(13) 0.0057(14)
C2 0.0179(14) 0.0403(18) 0.0427(17) 0.0000(13) 0.0019(13) 0.0093(15)
C11 0.0318(16) 0.0348(17) 0.0481(19) -0.0075(14) 0.0045(15) 0.0109(15)
C5 0.0284(16) 0.0392(18) 0.0382(17) -0.0076(14) 0.0018(14) 0.0093(14)
C4 0.0269(16) 0.0424(19) 0.0409(18) -0.0093(14) 0.0041(14) 0.0044(15)
C8 0.0312(18) 0.051(2) 0.050(2) -0.0139(16) 0.0085(16) 0.0033(17)
C3 0.0202(15) 0.053(2) 0.0460(19) -0.0078(14) 0.0003(14) 0.0043(16)
C7 0.0270(17) 0.054(2) 0.0431(19) 0.0005(15) 0.0001(15) 0.0130(16)
C12 0.051(2) 0.082(3) 0.098(3) -0.035(2) -0.000(2) 0.030(3)
C13 0.075(3) 0.082(3) 0.115(4) -0.025(3) -0.015(3) 0.066(3)
C1W 0.084(3) 0.074(3) 0.098(4) -0.022(3) 0.024(3) -0.018(3)
C2W 0.080(3) 0.120(4) 0.066(3) -0.005(3) 0.032(3) 0.006(3)

loop_
_atom_type_symbol
_atom_type_scat_dispersion_real
_atom_type_scat_dispersion_imag
_atom_type_scat_Cromer_Mann_a1
_atom_type_scat_Cromer_Mann_a2
_atom_type_scat_Cromer_Mann_a3
_atom_type_scat_Cromer_Mann_a4
_atom_type_scat_Cromer_Mann_b1
_atom_type_scat_Cromer_Mann_b2
_atom_type_scat_Cromer_Mann_b3
_atom_type_scat_Cromer_Mann_b4
_atom_type_scat_Cromer_Mann_c
_atom_type_scat_source
_atom_type_scat_dispersion_source
C 0.00347 0.00161 2.31000 1.02000 1.58860 0.86500 20.84390 10.20750 0.56870 51.65120 0.21560 'International Tables Volume C Table 6.1.1.4 (pp. 500-502)' 'Henke, Gullikson and Davis, At. Data and Nucl. Data Tables, 1993, 54, 2'
H 0.00000 0.00000 0.49300 0.32291 0.14019 0.04081 10.51090 26.12570 3.14236 57.79970 0.00304 'International Tables Volume C Table 6.1.1.4 (pp. 500-502)' 'Henke, Gullikson and Davis, At. Data and Nucl. Data Tables, 1993, 54, 2'
N 0.00653 0.00323 12.21260 3.13220 2.01250 1.16630 0.00570 9.89330 28.99750 0.58260 -11.52900 'International Tables Volume C Table 6.1.1.4 (pp. 500-502)' 'Henke, Gullikson and Davis, At. Data and Nucl. Data Tables, 1993, 54, 2'
O 0.01158 0.00611 3.04850 2.28680 1.54630 0.86700 13.27710 5.70110 0.32390 32.90890 0.25080 'International Tables Volume C Table 6.1.1.4 (pp. 500-502)' 'Henke, Gullikson and Davis, At. Data and Nucl. Data Tables, 1993, 54, 2'
S 0.12424 0.12443 6.90530 5.20340 1.43790 1.58630 1.46790 22.21510 0.25360 56.17200 0.86690 'International Tables Volume C Table 6.1.1.4 (pp. 500-502)' 'Henke, Gullikson and Davis, At. Data and Nucl. Data Tables, 1993, 54, 2'
Zn 0.31207 1.46666 14.07430 7.03180 5.16520 2.41000 3.26550 0.23330 10.31630 58.70970 1.30410 'International Tables Volume C Table 6.1.1.4 (pp. 500-502)' 'Henke, Gullikson and Davis, At. Data and Nucl. Data Tables, 1993, 54, 2'

loop_
_geom_angle_atom_site_label_1
_geom_angle_atom_site_label_2
_geom_angle_atom_site_label_3
_geom_angle
_geom_angle_site_symmetry_1
_geom_angle_site_symmetry_3
_geom_angle_publ_flag
O5 Zn1 O5 111.81(12) 2_756 . ?
O1 Zn1 O5 118.82(9) 8_566 . ?
O1 Zn1 O5 96.43(8) 8_566 2_756 ?
O1 Zn1 O5 96.43(8) 7_666 . ?
O1 Zn1 O5 118.82(9) 7_666 2_756 ?
O1 Zn1 O1 116.00(13) 8_566 7_666 ?
O8 Zn2 O9 128.15(9) . . ?
O12 Zn2 O9 108.59(8) 7_657 . ?
O12 Zn2 O8 100.50(8) 7_657 . ?
N2 Zn2 O9 104.25(8) 6_646 . ?
N2 Zn2 O8 109.08(9) 6_646 . ?
N2 Zn2 O12 104.08(8) 6_646 7_657 ?
O12 S1 O9 106.07(12) . . ?
O11 S1 O9 108.42(12) . . ?
O11 S1 O12 106.51(12) . . ?
O10 S1 O9 109.82(13) . . ?
O10 S1 O12 111.45(14) . . ?
O10 S1 O11 114.19(15) . . ?
S1 O9 Zn2 123.58(12) . . ?
C20 O5 Zn1 118.21(18) . . ?
C21 O8 Zn2 108.59(17) . . ?
S1 O12 Zn2 132.76(12) . 7_657 ?
C7 O1 Zn1 112.54(18) . 7_666 ?
C9 N2 Zn2 123.07(18) . 6_656 ?
C10 N2 Zn2 121.72(17) . 6_656 ?
C10 N2 C9 113.4(2) . . ?
C9 N1 H1 114.57(15) . . ?
C6 N1 H1 114.57(15) . . ?
C6 N1 C9 130.9(2) . . ?
C11 N4 C10 114.7(2) . . ?
C11 N3 C9 114.3(2) . . ?
C10 N6 H6 115.11(15) . . ?
C15 N6 H6 115.11(14) . . ?
C15 N6 C10 129.8(2) . . ?
C8 O3 H3 109.5 . . ?
N1 C9 N2 115.0(2) . . ?
N3 C9 N2 125.6(2) . . ?
N3 C9 N1 119.3(2) . . ?
H1Wb N1W H1Wa 107.6 . . ?
C1W N1W H1Wa 108.7(2) . . ?
C1W N1W H1Wb 108.7(2) . . ?
C2W N1W H1Wa 108.7(2) . . ?
C2W N1W H1Wb 108.7(2) . . ?
C2W N1W C1W 114.4(3) . . ?
N4 C10 N2 125.8(2) . . ?
N6 C10 N2 115.5(2) . . ?
N6 C10 N4 118.7(2) . . ?
C19 C14 H14 119.71(16) . . ?
C15 C14 H14 119.71(16) . . ?
C15 C14 C19 120.6(3) . . ?
C16 C17 C18 120.5(3) . . ?
C21 C17 C18 120.1(2) . . ?
C21 C17 C16 119.4(2) . . ?
H18 C18 C17 120.11(16) . . ?
C19 C18 C17 119.8(2) . . ?
C19 C18 H18 120.11(15) . . ?
H16 C16 C17 119.86(16) . . ?
C15 C16 C17 120.3(2) . . ?
C15 C16 H16 119.86(15) . . ?
C18 C19 C14 119.6(2) . . ?
C20 C19 C14 119.8(2) . . ?
C20 C19 C18 120.5(2) . . ?
C1 C6 N1 115.6(2) . . ?
C5 C6 N1 124.4(3) . . ?
C5 C6 C1 119.9(2) . . ?
O7 C21 O8 121.7(3) . . ?
C17 C21 O8 117.0(2) . . ?
C17 C21 O7 121.2(2) . . ?
C14 C15 N6 115.7(2) . . ?
C16 C15 N6 124.7(2) . . ?
C16 C15 C14 119.2(2) . . ?
C12 N5 C11 121.5(3) . . ?
C13 N5 C11 121.5(3) . . ?
C13 N5 C12 116.9(3) . . ?
O6 C20 O5 125.6(3) . . ?
C19 C20 O5 115.9(2) . . ?
C19 C20 O6 118.5(3) . . ?
H1a C1 C6 119.74(16) . . ?
C2 C1 C6 120.5(3) . . ?
C2 C1 H1a 119.74(17) . . ?
C3 C2 C1 119.4(3) . . ?
C7 C2 C1 120.8(3) . . ?
C7 C2 C3 119.8(3) . . ?
N3 C11 N4 125.7(3) . . ?
N5 C11 N4 117.1(3) . . ?
N5 C11 N3 117.2(3) . . ?
H5 C5 C6 120.39(16) . . ?
C4 C5 C6 119.2(3) . . ?
C4 C5 H5 120.39(17) . . ?
C8 C4 C5 118.8(3) . . ?
C3 C4 C5 120.6(3) . . ?
C3 C4 C8 120.6(3) . . ?
O4 C8 O3 123.9(3) . . ?
C4 C8 O3 112.1(3) . . ?
C4 C8 O4 124.0(3) . . ?
C4 C3 C2 120.2(3) . . ?
H3a C3 C2 119.91(17) . . ?
H3a C3 C4 119.91(17) . . ?
O2 C7 O1 123.9(3) . . ?
C2 C7 O1 118.4(3) . . ?
C2 C7 O2 117.6(3) . . ?
H12a C12 N5 109.5 . . ?
H12b C12 N5 109.5 . . ?
H12b C12 H12a 109.5 . . ?
H12c C12 N5 109.5 . . ?
H12c C12 H12a 109.5 . . ?
H12c C12 H12b 109.5 . . ?
H13a C13 N5 109.5 . . ?
H13b C13 N5 109.5 . . ?
H13b C13 H13a 109.5 . . ?
H13c C13 N5 109.5 . . ?
H13c C13 H13a 109.5 . . ?
H13c C13 H13b 109.5 . . ?
H1Wc C1W N1W 109.5 . . ?
H1Wd C1W N1W 109.5 . . ?
H1Wd C1W H1Wc 109.5 . . ?
H1We C1W N1W 109.5 . . ?
H1We C1W H1Wc 109.5 . . ?
H1We C1W H1Wd 109.5 . . ?
H2Wa C2W N1W 109.5 . . ?
H2Wb C2W N1W 109.5 . . ?
H2Wb C2W H2Wa 109.5 . . ?
H2Wc C2W N1W 109.5 . . ?
H2Wc C2W H2Wa 109.5 . . ?
H2Wc C2W H2Wb 109.5 . . ?

loop_
_geom_bond_atom_site_label_1
_geom_bond_atom_site_label_2
_geom_bond_distance
_geom_bond_site_symmetry_2
_geom_bond_publ_flag
Zn1 O5 1.9532(19) . ?
Zn1 O5 1.9532(19) 2_756 ?
Zn1 O1 1.969(2) 7_666 ?
Zn1 O1 1.969(2) 8_566 ?
Zn2 O9 1.9469(18) . ?
Zn2 O8 1.9445(19) . ?
Zn2 O12 1.9751(18) 7_657 ?
Zn2 N2 2.062(2) 6_646 ?
S1 O9 1.497(2) . ?
S1 O12 1.495(2) . ?
S1 O11 1.451(2) . ?
S1 O10 1.429(2) . ?
O5 C20 1.267(3) . ?
O8 C21 1.278(3) . ?
O7 C21 1.240(3) . ?
O1 C7 1.259(4) . ?
N2 C9 1.364(3) . ?
N2 C10 1.372(3) . ?
O6 C20 1.230(3) . ?
N1 H1 0.8600 . ?
N1 C9 1.347(3) . ?
N1 C6 1.415(3) . ?
N4 C10 1.311(3) . ?
N4 C11 1.352(4) . ?
N3 C9 1.328(3) . ?
N3 C11 1.351(3) . ?
N6 H6 0.8600 . ?
N6 C10 1.360(3) . ?
N6 C15 1.407(3) . ?
O3 H3 0.8200 . ?
O3 C8 1.326(4) . ?
O4 C8 1.200(4) . ?
N1W H1Wa 0.9000 . ?
N1W H1Wb 0.9000 . ?
N1W C1W 1.464(5) . ?
N1W C2W 1.458(5) . ?
C14 H14 0.9300 . ?
C14 C19 1.393(4) . ?
C14 C15 1.402(4) . ?
C17 C18 1.390(4) . ?
C17 C16 1.389(3) . ?
C17 C21 1.502(4) . ?
C18 H18 0.9300 . ?
C18 C19 1.392(4) . ?
C16 H16 0.9300 . ?
C16 C15 1.385(4) . ?
C19 C20 1.513(4) . ?
C6 C1 1.389(4) . ?
C6 C5 1.396(4) . ?
O2 C7 1.240(4) . ?
N5 C11 1.347(4) . ?
N5 C12 1.469(4) . ?
N5 C13 1.470(4) . ?
C1 H1a 0.9300 . ?
C1 C2 1.393(4) . ?
C2 C3 1.387(4) . ?
C2 C7 1.498(4) . ?
C5 H5 0.9300 . ?
C5 C4 1.392(4) . ?
C4 C8 1.488(4) . ?
C4 C3 1.386(4) . ?
C3 H3a 0.9300 . ?
C12 H12a 0.9600 . ?
C12 H12b 0.9600 . ?
C12 H12c 0.9600 . ?
C13 H13a 0.9600 . ?
C13 H13b 0.9600 . ?
C13 H13c 0.9600 . ?
C1W H1Wc 0.9600 . ?
C1W H1Wd 0.9600 . ?
C1W H1We 0.9600 . ?
C2W H2Wa 0.9600 . ?
C2W H2Wb 0.9600 . ?
C2W H2Wc 0.9600 . ?

loop_
_geom_torsion_atom_site_label_1
_geom_torsion_atom_site_label_2
_geom_torsion_atom_site_label_3
_geom_torsion_atom_site_label_4
_geom_torsion
_geom_torsion_site_symmetry_1
_geom_torsion_site_symmetry_2
_geom_torsion_site_symmetry_3
_geom_torsion_site_symmetry_4
_geom_torsion_publ_flag
Zn1 O5 C20 O6 -12.9(3) . . . . ?
Zn1 O5 C20 O6 -12.9(3) 2_756 . . . ?
Zn1 O5 C20 C19 166.30(19) . . . . ?
Zn1 O5 C20 C19 166.30(19) 2_756 . . . ?
Zn1 O1 C7 O2 -13.2(3) 7_666 . . . ?
Zn1 O1 C7 O2 -13.2(3) 8_465 . . . ?
Zn1 O1 C7 C2 163.4(2) 8_465 . . . ?
Zn1 O1 C7 C2 163.4(2) 7_666 . . . ?
Zn2 O9 S1 O12 113.37(14) . . . . ?
Zn2 O9 S1 O11 -132.58(15) . . . . ?
Zn2 O9 S1 O10 -7.19(18) . . . . ?
Zn2 O8 C21 O7 1.6(2) . . . . ?
Zn2 O8 C21 C17 -177.84(16) . . . . ?
Zn2 O12 S1 O9 -69.85(18) 7_657 . . . ?
Zn2 O12 S1 O11 174.79(17) 7_657 . . . ?
Zn2 O12 S1 O10 49.6(2) 7_657 . . . ?
Zn2 N2 C9 N1 20.7(2) 6_656 . . . ?
Zn2 N2 C9 N3 -159.1(2) 6_656 . . . ?
Zn2 N2 C10 N4 160.1(2) 6_656 . . . ?
Zn2 N2 C10 N6 -19.8(2) 6_656 . . . ?
O5 C20 C19 C14 -9.4(3) . . . . ?
O5 C20 C19 C18 174.3(3) . . . . ?
O8 C21 C17 C18 173.0(3) . . . . ?
O8 C21 C17 C16 -5.1(3) . . . . ?
O7 C21 C17 C18 -6.4(3) . . . . ?
O7 C21 C17 C16 175.4(3) . . . . ?
O1 C7 C2 C1 -7.2(4) . . . . ?
O1 C7 C2 C3 174.5(3) . . . . ?
N2 C9 N1 C6 -169.6(2) . . . . ?
N2 C9 N3 C11 -1.4(4) . . . . ?
N2 C10 N4 C11 -0.0(4) . . . . ?
N2 C10 N6 C15 168.7(2) . . . . ?
O6 C20 C19 C14 169.8(3) . . . . ?
O6 C20 C19 C18 -6.5(4) . . . . ?
N1 C9 N3 C11 178.8(3) . . . . ?
N1 C6 C1 C2 -179.2(3) . . . . ?
N1 C6 C5 C4 178.0(3) . . . . ?
N4 C10 N6 C15 -11.2(4) . . . . ?
N4 C11 N3 C9 -4.7(4) . . . . ?
N4 C11 N5 C12 177.7(4) . . . . ?
N4 C11 N5 C13 1.1(4) . . . . ?
N3 C11 N5 C12 -2.9(4) . . . . ?
N3 C11 N5 C13 -179.5(4) . . . . ?
N6 C15 C14 C19 173.1(2) . . . . ?
N6 C15 C16 C17 -172.8(3) . . . . ?
O3 C8 C4 C5 171.7(3) . . . . ?
O3 C8 C4 C3 -7.7(4) . . . . ?
O4 C8 C4 C5 -8.5(4) . . . . ?
O4 C8 C4 C3 172.1(4) . . . . ?
C14 C19 C18 C17 0.1(3) . . . . ?
C14 C15 C16 C17 0.0(3) . . . . ?
C17 C18 C19 C20 176.4(3) . . . . ?
C6 C1 C2 C3 1.7(4) . . . . ?
C6 C1 C2 C7 -176.6(3) . . . . ?
C6 C5 C4 C8 -178.6(3) . . . . ?
C6 C5 C4 C3 0.8(4) . . . . ?
O2 C7 C2 C1 169.6(3) . . . . ?
O2 C7 C2 C3 -8.7(4) . . . . ?
C1 C2 C3 C4 -3.0(4) . . . . ?
C2 C3 C4 C5 1.7(4) . . . . ?
C2 C3 C4 C8 -178.8(3) . . . . ?

loop_
_smtbx_masks_void_nr
_smtbx_masks_void_average_x
_smtbx_masks_void_average_y
_smtbx_masks_void_average_z
_smtbx_masks_void_volume
_smtbx_masks_void_count_electrons
_smtbx_masks_void_content
1 -0.832 -0.250 -0.582 1236.4 281.3 '4 C5H15N2O'
2 -0.344 0.250 -0.594 1236.4 281.3 '4 C5H15N2O'
